data_7714062
loop_
_publ_author_name
'Hejda, Martin'
'Dole\<zal, Luk\'a\<s'
'Blahut, Jan'
'Hupf, Emanuel'
'Tydlitat, Jiri'
'Jambor, Roman'
'R\%u\<zi\<cka, Ale\<s'
'Beckmann, Jens'
'Dost\'al, Libor'

_publ_section_title
;
 N-Coordinated Tellurenium(II) and Telluronium(IV) cations: Synthesis,
 Structure and Hydrolysis.
;
_journal_name_full 'Dalton Transactions'
_journal_paper_doi 10.1039/D3DT02404K
_journal_year 2023
_chemical_formula_moiety 'C14 H10 Cl4 O3 Te2'
_chemical_formula_sum 'C14 H10 Cl4 O3 Te2'
_chemical_formula_weight 623.22
_space_group_crystal_system triclinic
_space_group_IT_number 2
_space_group_name_Hall '-P 1'
_space_group_name_H-M_alt 'P -1'
_atom_sites_solution_hydrogens geom
_audit_creation_method 'APEX3 v2016.5-0'
_audit_update_record
;
2023-04-08 deposited with the CCDC.	2023-09-28 downloaded from the CCDC.
;
_cell_angle_alpha 105.762(2)
_cell_angle_beta 98.604(2)
_cell_angle_gamma 97.406(2)
_cell_formula_units_Z 2
_cell_length_a 7.9086(4)
_cell_length_b 8.7710(5)
_cell_length_c 14.0259(6)
_cell_measurement_reflns_used 24977
_cell_measurement_temperature 150(2)
_cell_measurement_theta_max 27.5
_cell_measurement_theta_min 1
_cell_volume 910.99(8)
_computing_cell_refinement 'APEX3 v2016.5-0 (Bruker AXS)'
_computing_data_collection 'Bruker Instrument Service vV6.2.3'
_computing_data_reduction 'SAINT V8.37A (Bruker AXS Inc., 2015)'
_computing_molecular_graphics 'Platon (Spek, 2009)'
_computing_publication_material 'Platon (Spek, 2009)'
_computing_structure_refinement 'SHELXL-2016/6 (Sheldrick, 2016)'
_computing_structure_solution 'XT, VERSION 2014/5'
_diffrn_ambient_temperature 150(2)
_diffrn_detector_area_resol_mean 10.4167
_diffrn_measured_fraction_theta_full 0.999
_diffrn_measured_fraction_theta_max 0.998
_diffrn_measurement_device_type 'Bruker D8 - Venture'
_diffrn_measurement_method '\f and \w scans to fill the Ewald sphere'
_diffrn_radiation_type MoK\a
_diffrn_radiation_wavelength 0.71073
_diffrn_reflns_av_R_equivalents 0.0354
_diffrn_reflns_av_unetI/netI 0.0224
_diffrn_reflns_Laue_measured_fraction_full 0.999
_diffrn_reflns_Laue_measured_fraction_max 0.998
_diffrn_reflns_limit_h_max 10
_diffrn_reflns_limit_h_min -10
_diffrn_reflns_limit_k_max 11
_diffrn_reflns_limit_k_min -11
_diffrn_reflns_limit_l_max 18
_diffrn_reflns_limit_l_min -18
_diffrn_reflns_number 24977
_diffrn_reflns_point_group_measured_fraction_full 0.999
_diffrn_reflns_point_group_measured_fraction_max 0.998
_diffrn_reflns_theta_full 25.242
_diffrn_reflns_theta_max 27.546
_diffrn_reflns_theta_min 2.452
_diffrn_source 'sealed X-ray tube'
_exptl_absorpt_coefficient_mu 3.797
_exptl_absorpt_correction_T_max 0.7456
_exptl_absorpt_correction_T_min 0.5265
_exptl_absorpt_correction_type multi-scan
_exptl_absorpt_process_details
;
SADABS-2016/2 - Bruker AXS area detector
scaling and absorption correction
;
_exptl_crystal_colour 'fluorescent yellow'
_exptl_crystal_density_diffrn 2.272
_exptl_crystal_description block
_exptl_crystal_F_000 580
_exptl_crystal_size_max 0.163
_exptl_crystal_size_mid 0.145
_exptl_crystal_size_min 0.141
_refine_diff_density_max 1.791
_refine_diff_density_min -1.972
_refine_diff_density_rms 0.134
_refine_ls_extinction_method none
_refine_ls_goodness_of_fit_ref 1.098
_refine_ls_hydrogen_treatment constr
_refine_ls_matrix_type full
_refine_ls_number_parameters 202
_refine_ls_number_reflns 4208
_refine_ls_number_restraints 177
_refine_ls_restrained_S_all 1.076
_refine_ls_R_factor_all 0.0318
_refine_ls_R_factor_gt 0.0256
_refine_ls_shift/su_max 0.001
_refine_ls_shift/su_mean 0.000
_refine_ls_structure_factor_coef Fsqd
_refine_ls_weighting_details 'w=1/[\s^2^(Fo^2^)+(0.0183P)^2^+3.1058P] where P=(Fo^2^+2Fc^2^)/3'
_refine_ls_weighting_scheme calc
_refine_ls_wR_factor_gt 0.0556
_refine_ls_wR_factor_ref 0.0588
_reflns_Friedel_coverage 0.000
_reflns_number_gt 3725
_reflns_number_total 4208
_reflns_threshold_expression 'I > 2\s(I)'
_cod_data_source_file d3dt02404k2.cif
_cod_data_source_block mo_ld190114Te1
_cod_database_code 7714062
_shelx_shelxl_version_number 2016/6
_shelx_space_group_comment
;
The symmetry employed for this shelxl refinement is uniquely defined
by the following loop, which should always be used as a source of
symmetry information in preference to the above space-group names.
They are only intended as comments.
;
_exptl_absorpt_special_details
;
The ratio of minimum to maximum
apparent transmission was 0.706
;

loop_
_space_group_symop_operation_xyz
'x, y, z'
'-x, -y, -z'

loop_
_atom_site_label
_atom_site_type_symbol
_atom_site_fract_x
_atom_site_fract_y
_atom_site_fract_z
_atom_site_U_iso_or_equiv
_atom_site_adp_type
_atom_site_occupancy
_atom_site_site_symmetry_order
_atom_site_calc_flag
_atom_site_refinement_flags_posn
_atom_site_refinement_flags_adp
_atom_site_refinement_flags_occupancy
_atom_site_disorder_assembly
_atom_site_disorder_group
Te1 Te 0.89680(3) 0.38581(3) 0.22611(2) 0.01622(6) Uani 1 1 d . . . . .
Cl1 Cl 0.76882(13) 0.16824(11) 0.05820(7) 0.02647(14) Uani 1 1 d . . . . .
O1 O 0.6789(3) 0.3343(3) 0.26970(19) 0.0185(5) Uani 1 1 d . . . . .
C1 C 0.7839(4) 0.5457(4) 0.1568(2) 0.0145(6) Uani 1 1 d . . . . .
Te2 Te 0.55565(3) 0.11649(3) 0.24461(2) 0.01503(6) Uani 1 1 d . . . . .
Cl2 Cl 0.97956(13) 0.60558(11) 0.38380(7) 0.02647(14) Uani 1 1 d . . . . .
O2 O 1.1355(3) 0.5290(3) 0.1613(2) 0.0257(6) Uani 1 1 d . . . . .
C2 C 0.8916(4) 0.6394(4) 0.1148(2) 0.0162(6) Uani 1 1 d . . . . .
O3 O 0.3139(4) -0.1050(3) 0.2499(2) 0.0303(6) Uani 1 1 d . . . . .
Cl3 Cl 0.29497(12) 0.21973(12) 0.19234(7) 0.0271(2) Uani 1 1 d . . . . .
C3 C 0.8241(5) 0.7445(4) 0.0670(3) 0.0204(7) Uani 1 1 d . . . . .
H3 H 0.896937 0.808236 0.038984 0.024 Uiso 1 1 calc R U . . .
C4 C 0.6493(5) 0.7555(4) 0.0607(3) 0.0212(7) Uani 1 1 d . . . . .
H4 H 0.601565 0.826200 0.027895 0.025 Uiso 1 1 calc R U . . .
Cl4 Cl 0.84716(12) 0.05818(13) 0.31610(8) 0.0292(2) Uani 1 1 d . . . . .
C5 C 0.5449(5) 0.6626(4) 0.1025(3) 0.0215(7) Uani 1 1 d . . . . .
H5 H 0.425573 0.671020 0.098117 0.026 Uiso 1 1 calc R U . . .
C6 C 0.6102(5) 0.5573(4) 0.1508(3) 0.0185(7) Uani 1 1 d . . . . .
H6 H 0.536856 0.494480 0.179050 0.022 Uiso 1 1 calc R U . . .
C7 C 1.0718(5) 0.6208(4) 0.1198(3) 0.0206(7) Uani 1 1 d . . . . .
H7 H 1.143550 0.681912 0.089740 0.025 Uiso 1 1 calc R U . . .
C8 C 0.5033(4) 0.1775(4) 0.3927(3) 0.0171(6) Uani 1 1 d . . . . .
C9 C 0.3622(5) 0.0815(5) 0.4105(3) 0.0216(7) Uani 1 1 d . . . . .
C10 C 0.3165(5) 0.1222(6) 0.5057(3) 0.0317(9) Uani 1 1 d . . . . .
H10 H 0.220083 0.059261 0.518337 0.038 Uiso 1 1 calc R U . . .
C11 C 0.4120(6) 0.2537(6) 0.5807(3) 0.0338(9) Uani 1 1 d . . . . .
H11 H 0.381362 0.281421 0.645425 0.041 Uiso 1 1 calc R U . . .
C12 C 0.5530(6) 0.3464(5) 0.5629(3) 0.0301(9) Uani 1 1 d . . . . .
H12 H 0.618262 0.436807 0.615571 0.036 Uiso 1 1 calc R U . . .
C13 C 0.6000(5) 0.3077(5) 0.4675(3) 0.0233(7) Uani 1 1 d . . . . .
H13 H 0.696818 0.370638 0.455206 0.028 Uiso 1 1 calc R U . . .
C14 C 0.2686(5) -0.0612(5) 0.3319(3) 0.0279(8) Uani 1 1 d . . . . .
H14 H 0.170035 -0.122330 0.343843 0.033 Uiso 1 1 calc R U . . .

loop_
_atom_site_aniso_label
_atom_site_aniso_U_11
_atom_site_aniso_U_22
_atom_site_aniso_U_33
_atom_site_aniso_U_23
_atom_site_aniso_U_13
_atom_site_aniso_U_12
Te1 0.01358(11) 0.01802(12) 0.02192(12) 0.01206(9) 0.00617(8) 0.00365(8)
Cl1 0.0296(3) 0.0257(3) 0.0242(3) 0.0085(3) 0.0060(3) 0.0015(3)
O1 0.0179(12) 0.0158(12) 0.0260(13) 0.0107(10) 0.0101(10) 0.0016(9)
C1 0.0162(15) 0.0138(15) 0.0149(15) 0.0056(12) 0.0037(12) 0.0031(12)
Te2 0.01753(11) 0.01460(11) 0.01571(11) 0.00729(8) 0.00668(8) 0.00258(8)
Cl2 0.0296(3) 0.0257(3) 0.0242(3) 0.0085(3) 0.0060(3) 0.0015(3)
O2 0.0195(13) 0.0269(14) 0.0360(15) 0.0161(12) 0.0089(11) 0.0042(11)
C2 0.0185(16) 0.0151(16) 0.0163(15) 0.0062(12) 0.0053(13) 0.0021(13)
O3 0.0334(15) 0.0221(14) 0.0347(15) 0.0084(12) 0.0104(12) -0.0023(12)
Cl3 0.0205(4) 0.0361(5) 0.0304(5) 0.0192(4) 0.0033(4) 0.0070(4)
C3 0.0273(18) 0.0189(17) 0.0176(16) 0.0097(13) 0.0065(14) 0.0019(14)
C4 0.0292(18) 0.0175(17) 0.0210(17) 0.0109(14) 0.0050(15) 0.0072(14)
Cl4 0.0261(5) 0.0399(6) 0.0333(5) 0.0219(4) 0.0122(4) 0.0163(4)
C5 0.0192(17) 0.0212(18) 0.0244(18) 0.0061(14) 0.0041(14) 0.0064(14)
C6 0.0210(16) 0.0188(17) 0.0188(16) 0.0090(13) 0.0068(13) 0.0032(13)
C7 0.0193(16) 0.0228(18) 0.0217(17) 0.0086(14) 0.0099(14) -0.0011(14)
C8 0.0200(16) 0.0203(17) 0.0161(15) 0.0108(13) 0.0069(13) 0.0067(13)
C9 0.0191(17) 0.0276(19) 0.0264(18) 0.0180(15) 0.0091(14) 0.0065(14)
C10 0.029(2) 0.049(3) 0.031(2) 0.0258(18) 0.0165(17) 0.0142(18)
C11 0.037(2) 0.054(3) 0.0213(18) 0.0168(18) 0.0153(17) 0.023(2)
C12 0.033(2) 0.038(2) 0.0192(18) 0.0058(16) 0.0023(16) 0.0141(17)
C13 0.0249(18) 0.0286(19) 0.0185(17) 0.0094(14) 0.0049(14) 0.0062(15)
C14 0.0247(19) 0.027(2) 0.035(2) 0.0156(16) 0.0087(16) -0.0023(15)

loop_
_atom_type_symbol
_atom_type_description
_atom_type_scat_dispersion_real
_atom_type_scat_dispersion_imag
_atom_type_scat_source
C C 0.0033 0.0016 'International Tables Vol C Tables 4.2.6.8 and 6.1.1.4'
H H 0.0000 0.0000 'International Tables Vol C Tables 4.2.6.8 and 6.1.1.4'
Cl Cl 0.1484 0.1585 'International Tables Vol C Tables 4.2.6.8 and 6.1.1.4'
O O 0.0106 0.0060 'International Tables Vol C Tables 4.2.6.8 and 6.1.1.4'
Te Te -0.5308 1.6751 'International Tables Vol C Tables 4.2.6.8 and 6.1.1.4'

loop_
_geom_angle_atom_site_label_1
_geom_angle_atom_site_label_2
_geom_angle_atom_site_label_3
_geom_angle
_geom_angle_site_symmetry_1
_geom_angle_site_symmetry_3
_geom_angle_publ_flag
O1 Te1 C1 89.33(11) . . ?
O1 Te1 Cl2 86.61(8) . . ?
C1 Te1 Cl2 88.57(9) . . ?
O1 Te1 Cl1 87.74(8) . . ?
C1 Te1 Cl1 85.66(9) . . ?
Cl2 Te1 Cl1 171.97(3) . . ?
Te2 O1 Te1 123.95(13) . . ?
C6 C1 C2 120.2(3) . . ?
C6 C1 Te1 122.0(2) . . ?
C2 C1 Te1 117.7(2) . . ?
O1 Te2 C8 90.36(12) . . ?
O1 Te2 Cl3 85.59(8) . . ?
C8 Te2 Cl3 87.83(9) . . ?
O1 Te2 Cl4 85.59(8) . . ?
C8 Te2 Cl4 88.33(9) . . ?
Cl3 Te2 Cl4 170.35(4) . . ?
C3 C2 C1 120.3(3) . . ?
C3 C2 C7 120.9(3) . . ?
C1 C2 C7 118.8(3) . . ?
C4 C3 C2 119.4(3) . . ?
C4 C3 H3 120.3 . . ?
C2 C3 H3 120.3 . . ?
C5 C4 C3 119.6(3) . . ?
C5 C4 H4 120.2 . . ?
C3 C4 H4 120.2 . . ?
C4 C5 C6 121.7(3) . . ?
C4 C5 H5 119.1 . . ?
C6 C5 H5 119.1 . . ?
C1 C6 C5 118.7(3) . . ?
C1 C6 H6 120.6 . . ?
C5 C6 H6 120.6 . . ?
O2 C7 C2 122.6(3) . . ?
O2 C7 H7 118.7 . . ?
C2 C7 H7 118.7 . . ?
C13 C8 C9 121.3(3) . . ?
C13 C8 Te2 121.4(3) . . ?
C9 C8 Te2 117.3(3) . . ?
C10 C9 C8 119.4(4) . . ?
C10 C9 C14 120.4(3) . . ?
C8 C9 C14 120.1(3) . . ?
C11 C10 C9 119.6(4) . . ?
C11 C10 H10 120.2 . . ?
C9 C10 H10 120.2 . . ?
C10 C11 C12 120.6(4) . . ?
C10 C11 H11 119.7 . . ?
C12 C11 H11 119.7 . . ?
C11 C12 C13 120.5(4) . . ?
C11 C12 H12 119.7 . . ?
C13 C12 H12 119.7 . . ?
C8 C13 C12 118.6(4) . . ?
C8 C13 H13 120.7 . . ?
C12 C13 H13 120.7 . . ?
O3 C14 C9 121.4(3) . . ?
O3 C14 H14 119.3 . . ?
C9 C14 H14 119.3 . . ?

loop_
_geom_bond_atom_site_label_1
_geom_bond_atom_site_label_2
_geom_bond_distance
_geom_bond_site_symmetry_2
_geom_bond_publ_flag
Te1 O1 1.953(2) . ?
Te1 C1 2.125(3) . ?
Te1 Cl2 2.4416(10) . ?
Te1 Cl1 2.5612(10) . ?
O1 Te2 1.943(2) . ?
C1 C6 1.382(5) . ?
C1 C2 1.407(4) . ?
Te2 C8 2.117(3) . ?
Te2 Cl3 2.4490(9) . ?
Te2 Cl4 2.5442(10) . ?
O2 C7 1.230(5) . ?
C2 C3 1.393(5) . ?
C2 C7 1.448(5) . ?
O3 C14 1.232(5) . ?
C3 C4 1.390(5) . ?
C3 H3 0.9500 . ?
C4 C5 1.386(5) . ?
C4 H4 0.9500 . ?
C5 C6 1.392(5) . ?
C5 H5 0.9500 . ?
C6 H6 0.9500 . ?
C7 H7 0.9500 . ?
C8 C13 1.369(5) . ?
C8 C9 1.404(5) . ?
C9 C10 1.400(5) . ?
C9 C14 1.448(6) . ?
C10 C11 1.374(7) . ?
C10 H10 0.9500 . ?
C11 C12 1.388(6) . ?
C11 H11 0.9500 . ?
C12 C13 1.407(5) . ?
C12 H12 0.9500 . ?
C13 H13 0.9500 . ?
C14 H14 0.9500 . ?
